data_7159017
loop_
_publ_author_name
'Zhang, Fuxin'
'Yang, Tao'
'Yang, Kailing'
'Zhou, Ruixi'
'Zhang, Yu'
'Chen, Wenwen'
'Liu, Zhetong'
'Zhan, Guanqun'
'Guo, Zengjun'

_publ_section_title
;
 Cytotoxic alkaloids from the twigs and leaves of <i>Cephalotaxus
 sinensis</i>.
;
_journal_issue 1
_journal_name_full 'Organic &amp; biomolecular chemistry'
_journal_page_first 169
_journal_page_last 178
_journal_paper_doi 10.1039/d2ob01980a
_journal_volume 21
_journal_year 2022
_chemical_absolute_configuration ad
_chemical_formula_moiety 'C19 H21 N O4'
_chemical_formula_sum 'C19 H21 N O4'
_chemical_formula_weight 327.37
_space_group_crystal_system orthorhombic
_space_group_IT_number 19
_space_group_name_Hall 'P 2ac 2ab'
_space_group_name_H-M_alt 'P 21 21 21'
_atom_sites_solution_hydrogens geom
_atom_sites_solution_primary dual
_audit_creation_date 2021-07-23
_audit_creation_method
;
Olex2 1.3
(compiled 2020.11.12 svn.r5f609507 for OlexSys, GUI svn.r6272)
;
_audit_update_record
;
2022-10-19 deposited with the CCDC.	2022-11-28 downloaded from the CCDC.
;
_cell_angle_alpha 90
_cell_angle_beta 90
_cell_angle_gamma 90
_cell_formula_units_Z 4
_cell_length_a 8.4578(8)
_cell_length_b 9.5190(9)
_cell_length_c 19.2209(18)
_cell_measurement_reflns_used 9920
_cell_measurement_temperature 100(1)
_cell_measurement_theta_max 72.42
_cell_measurement_theta_min 4.04
_cell_volume 1547.5(3)
_computing_cell_refinement 'SAINT V8.40B (?, 2016)'
_computing_data_reduction 'SAINT V8.40B (?, 2016)'
_computing_molecular_graphics 'Olex2 1.3 (Dolomanov et al., 2009)'
_computing_publication_material 'Olex2 1.3 (Dolomanov et al., 2009)'
_computing_structure_refinement 'XL  (Sheldrick, 2008)'
_computing_structure_solution 'XM  (Sheldrick, 2008)'
_diffrn_ambient_temperature 100(1)
_diffrn_measured_fraction_theta_full 0.981
_diffrn_measured_fraction_theta_max 0.982
_diffrn_measurement_device_type 'Bruker APEX-II CCD'
_diffrn_measurement_method '\f and \w scans'
_diffrn_radiation_type GaK\a
_diffrn_radiation_wavelength 1.34138
_diffrn_reflns_av_R_equivalents 0.0445
_diffrn_reflns_av_unetI/netI 0.0279
_diffrn_reflns_Laue_measured_fraction_full 0.981
_diffrn_reflns_Laue_measured_fraction_max 0.982
_diffrn_reflns_limit_h_max 10
_diffrn_reflns_limit_h_min -10
_diffrn_reflns_limit_k_max 11
_diffrn_reflns_limit_k_min -11
_diffrn_reflns_limit_l_max 18
_diffrn_reflns_limit_l_min -23
_diffrn_reflns_number 25285
_diffrn_reflns_point_group_measured_fraction_full 0.984
_diffrn_reflns_point_group_measured_fraction_max 0.985
_diffrn_reflns_theta_full 53.594
_diffrn_reflns_theta_max 54.992
_diffrn_reflns_theta_min 6.412
_diffrn_source_current 3.57
_diffrn_source_power 0.2497215
_diffrn_source_voltage 69.95
_diffrn_standards_number 0
_exptl_absorpt_coefficient_mu 0.512
_exptl_absorpt_correction_T_max 0.7536
_exptl_absorpt_correction_T_min 0.6634
_exptl_absorpt_correction_type multi-scan
_exptl_absorpt_process_details 'SADABS-2016/2 (Bruker,2016/2)'
_exptl_crystal_colour colourless
_exptl_crystal_colour_primary colourless
_exptl_crystal_density_diffrn 1.405
_exptl_crystal_description block
_exptl_crystal_F_000 696
_exptl_crystal_size_max 0.3
_exptl_crystal_size_mid 0.2
_exptl_crystal_size_min 0.2
_refine_diff_density_max 0.235
_refine_diff_density_min -0.211
_refine_diff_density_rms 0.048
_refine_ls_abs_structure_details
;
 Flack x determined using 1210 quotients [(I+)-(I-)]/[(I+)+(I-)]
 (Parsons, Flack and Wagner, Acta Cryst. B69 (2013) 249-259).
;
_refine_ls_abs_structure_Flack 0.15(5)
_refine_ls_extinction_method none
_refine_ls_goodness_of_fit_ref 1.074
_refine_ls_hydrogen_treatment constr
_refine_ls_matrix_type full
_refine_ls_number_parameters 218
_refine_ls_number_reflns 2915
_refine_ls_number_restraints 0
_refine_ls_restrained_S_all 1.074
_refine_ls_R_factor_all 0.0317
_refine_ls_R_factor_gt 0.0316
_refine_ls_shift/su_max 0.000
_refine_ls_shift/su_mean 0.000
_refine_ls_structure_factor_coef Fsqd
_refine_ls_weighting_details 'w=1/[\s^2^(Fo^2^)+(0.0461P)^2^+0.4317P] where P=(Fo^2^+2Fc^2^)/3'
_refine_ls_weighting_scheme calc
_refine_ls_wR_factor_gt 0.0817
_refine_ls_wR_factor_ref 0.0818
_reflns_Friedel_coverage 0.727
_reflns_Friedel_fraction_full 0.988
_reflns_Friedel_fraction_max 0.989
_reflns_number_gt 2900
_reflns_number_total 2915
_reflns_threshold_expression 'I > 2\s(I)'
_cod_data_source_file d2ob01980a2.cif
_cod_data_source_block 210722e_0m
_cod_depositor_comments 'Adding full bibliography for 7159015--7159021.cif.'
_cod_database_code 7159017
_shelx_shelxl_version_number 2018/3
_shelx_space_group_comment
;
The symmetry employed for this shelxl refinement is uniquely defined
by the following loop, which should always be used as a source of
symmetry information in preference to the above space-group names.
They are only intended as comments.
;
_shelx_estimated_absorpt_t_max 0.905
_shelx_estimated_absorpt_t_min 0.862
_olex2_refinement_description
;
1. Fixed Uiso
 At 1.2 times of:
  All C(H) groups, All C(H,H) groups
 At 1.5 times of:
  All C(H,H,H) groups
2.a Ternary CH refined with riding coordinates:
 C3(H3), C7(H7)
2.b Secondary CH2 refined with riding coordinates:
 C4(H4A,H4B), C8(H8A,H8B), C10(H10A,H10B), C11(H11A,H11B), C12(H12A,H12B),
 C19(H19A,H19B)
2.c Aromatic/amide H refined with riding coordinates:
 C1(H1), C2(H2), C15(H15), C18(H18)
2.d Idealised Me refined as rotating group:
 C20(H20A,H20B,H20C)
;
_olex2_submission_special_instructions 'No special instructions were received'

loop_
_space_group_symop_operation_xyz
'x, y, z'
'x+1/2, -y+1/2, -z'
'-x, y+1/2, -z+1/2'
'-x+1/2, -y, z+1/2'

loop_
_atom_site_label
_atom_site_type_symbol
_atom_site_fract_x
_atom_site_fract_y
_atom_site_fract_z
_atom_site_U_iso_or_equiv
_atom_site_adp_type
_atom_site_occupancy
_atom_site_site_symmetry_order
_atom_site_calc_flag
_atom_site_refinement_flags_posn
_atom_site_refinement_flags_adp
_atom_site_refinement_flags_occupancy
_atom_site_disorder_assembly
_atom_site_disorder_group
C1 C 0.4027(2) 0.8033(2) 0.42662(10) 0.0176(4) Uani 1 1 d . . . . .
H1 H 0.316706 0.781045 0.456453 0.021 Uiso 1 1 calc R U . . .
C2 C 0.5164(2) 0.8881(2) 0.44938(9) 0.0180(4) Uani 1 1 d . . . . .
H2 H 0.510890 0.921974 0.495807 0.022 Uiso 1 1 calc R U . . .
C3 C 0.6534(2) 0.9327(2) 0.40455(9) 0.0156(4) Uani 1 1 d . . . . .
H3 H 0.660780 1.037428 0.406485 0.019 Uiso 1 1 calc R U . . .
C4 C 0.6323(2) 0.88970(19) 0.32785(9) 0.0130(4) Uani 1 1 d . . . . .
H4A H 0.735935 0.896356 0.304140 0.016 Uiso 1 1 calc R U . . .
H4B H 0.559935 0.957388 0.305146 0.016 Uiso 1 1 calc R U . . .
C5 C 0.5659(2) 0.73924(19) 0.31752(8) 0.0124(4) Uani 1 1 d . . . . .
C6 C 0.4075(2) 0.74307(19) 0.35574(9) 0.0149(4) Uani 1 1 d . . . . .
C7 C 0.2810(2) 0.7545(2) 0.30404(10) 0.0179(4) Uani 1 1 d . . . . .
H7 H 0.185620 0.813039 0.314326 0.021 Uiso 1 1 calc R U . . .
C8 C 0.3557(2) 0.7611(2) 0.23360(9) 0.0174(4) Uani 1 1 d . . . . .
H8A H 0.297019 0.702286 0.199859 0.021 Uiso 1 1 calc R U . . .
H8B H 0.359116 0.858894 0.216200 0.021 Uiso 1 1 calc R U . . .
C10 C 0.6236(2) 0.7477(2) 0.18844(9) 0.0158(4) Uani 1 1 d . . . . .
H10A H 0.653827 0.847289 0.195068 0.019 Uiso 1 1 calc R U . . .
H10B H 0.566617 0.740449 0.143586 0.019 Uiso 1 1 calc R U . . .
C11 C 0.7728(2) 0.6588(2) 0.18476(9) 0.0161(4) Uani 1 1 d . . . . .
H11A H 0.832586 0.685587 0.142509 0.019 Uiso 1 1 calc R U . . .
H11B H 0.741779 0.559025 0.179655 0.019 Uiso 1 1 calc R U . . .
C12 C 0.8828(2) 0.6721(2) 0.24796(9) 0.0148(4) Uani 1 1 d . . . . .
H12A H 0.987551 0.633294 0.235328 0.018 Uiso 1 1 calc R U . . .
H12B H 0.897391 0.773079 0.258483 0.018 Uiso 1 1 calc R U . . .
C13 C 0.8253(2) 0.59853(19) 0.31352(9) 0.0124(4) Uani 1 1 d . . . . .
C14 C 0.6768(2) 0.62436(18) 0.34432(9) 0.0118(4) Uani 1 1 d . . . . .
C15 C 0.6262(2) 0.5414(2) 0.40098(9) 0.0144(4) Uani 1 1 d . . . . .
H15 H 0.525169 0.555605 0.421441 0.017 Uiso 1 1 calc R U . . .
C16 C 0.7259(2) 0.44000(19) 0.42570(9) 0.0147(4) Uani 1 1 d . . . . .
C17 C 0.8733(2) 0.4179(2) 0.39742(9) 0.0145(4) Uani 1 1 d . . . . .
C18 C 0.9261(2) 0.49480(19) 0.34143(9) 0.0147(4) Uani 1 1 d . . . . .
H18 H 1.027729 0.478422 0.322056 0.018 Uiso 1 1 calc R U . . .
C19 C 0.8497(3) 0.2832(2) 0.49131(10) 0.0217(4) Uani 1 1 d . . . . .
H19A H 0.840572 0.181262 0.500749 0.026 Uiso 1 1 calc R U . . .
H19B H 0.897375 0.329000 0.532520 0.026 Uiso 1 1 calc R U . . .
C20 C 0.9360(2) 0.9274(2) 0.41040(10) 0.0238(4) Uani 1 1 d . . . . .
H20A H 0.953456 0.887946 0.363929 0.036 Uiso 1 1 calc R U . . .
H20B H 1.022839 0.899451 0.441180 0.036 Uiso 1 1 calc R U . . .
H20C H 0.931794 1.030067 0.407373 0.036 Uiso 1 1 calc R U . . .
N1 N 0.51673(18) 0.70590(16) 0.24477(7) 0.0132(3) Uani 1 1 d . . . . .
O1 O 0.79115(16) 0.87622(15) 0.43745(7) 0.0197(3) Uani 1 1 d . . . . .
O2 O 0.30536(16) 0.62390(14) 0.34106(7) 0.0189(3) Uani 1 1 d . . . . .
O3 O 0.69695(17) 0.34172(15) 0.47743(7) 0.0205(3) Uani 1 1 d . . . . .
O4 O 0.94669(17) 0.30674(15) 0.43087(7) 0.0208(3) Uani 1 1 d . . . . .

loop_
_atom_site_aniso_label
_atom_site_aniso_U_11
_atom_site_aniso_U_22
_atom_site_aniso_U_33
_atom_site_aniso_U_23
_atom_site_aniso_U_13
_atom_site_aniso_U_12
C1 0.0170(9) 0.0197(9) 0.0161(8) 0.0024(7) 0.0047(7) 0.0054(8)
C2 0.0211(9) 0.0196(9) 0.0133(8) -0.0006(7) 0.0018(7) 0.0058(8)
C3 0.0173(9) 0.0154(9) 0.0140(8) -0.0022(7) -0.0012(7) 0.0020(7)
C4 0.0153(8) 0.0120(8) 0.0119(8) 0.0006(6) 0.0001(6) 0.0008(7)
C5 0.0129(8) 0.0145(9) 0.0099(7) -0.0005(6) 0.0003(6) 0.0008(7)
C6 0.0127(8) 0.0133(8) 0.0187(8) 0.0017(7) 0.0028(7) -0.0002(7)
C7 0.0141(9) 0.0163(9) 0.0233(9) -0.0005(7) -0.0011(7) 0.0009(7)
C8 0.0147(8) 0.0175(9) 0.0201(9) -0.0007(7) -0.0053(7) 0.0025(7)
C10 0.0196(9) 0.0179(9) 0.0099(8) 0.0013(7) -0.0005(7) 0.0004(7)
C11 0.0179(9) 0.0185(9) 0.0119(8) -0.0003(7) 0.0021(7) -0.0004(7)
C12 0.0130(9) 0.0174(9) 0.0142(8) 0.0000(7) 0.0019(7) 0.0006(7)
C13 0.0133(8) 0.0130(8) 0.0108(7) -0.0020(7) -0.0010(6) -0.0010(7)
C14 0.0120(8) 0.0114(8) 0.0119(7) -0.0013(6) -0.0009(6) -0.0006(7)
C15 0.0145(9) 0.0146(9) 0.0142(8) -0.0010(7) 0.0009(7) -0.0007(7)
C16 0.0200(9) 0.0142(8) 0.0100(7) 0.0015(7) -0.0003(7) -0.0027(7)
C17 0.0166(9) 0.0134(9) 0.0136(8) -0.0004(7) -0.0042(7) 0.0023(7)
C18 0.0126(8) 0.0167(9) 0.0147(8) -0.0027(7) -0.0005(7) 0.0004(7)
C19 0.0254(10) 0.0215(10) 0.0182(8) 0.0070(7) -0.0022(8) 0.0039(8)
C20 0.0185(9) 0.0313(12) 0.0217(10) -0.0070(8) 0.0004(8) -0.0016(8)
N1 0.0126(7) 0.0156(7) 0.0114(7) -0.0002(6) -0.0021(6) 0.0014(6)
O1 0.0166(6) 0.0258(7) 0.0166(6) 0.0006(5) -0.0035(5) 0.0005(6)
O2 0.0147(6) 0.0162(7) 0.0258(7) 0.0025(5) 0.0007(5) -0.0022(5)
O3 0.0237(7) 0.0206(7) 0.0171(6) 0.0086(5) 0.0017(5) 0.0025(6)
O4 0.0235(7) 0.0206(7) 0.0183(6) 0.0065(6) -0.0006(5) 0.0081(6)

loop_
_atom_type_symbol
_atom_type_description
_atom_type_scat_dispersion_real
_atom_type_scat_dispersion_imag
_atom_type_scat_source
C C 0.0137 0.0067 'International Tables Vol C Tables 4.2.6.8 and 6.1.1.4'
H H 0.0000 0.0000 'International Tables Vol C Tables 4.2.6.8 and 6.1.1.4'
N N 0.0241 0.0134 'International Tables Vol C Tables 4.2.6.8 and 6.1.1.4'
O O 0.0389 0.0241 'International Tables Vol C Tables 4.2.6.8 and 6.1.1.4'

loop_
_geom_angle_atom_site_label_1
_geom_angle_atom_site_label_2
_geom_angle_atom_site_label_3
_geom_angle
_geom_angle_site_symmetry_1
_geom_angle_site_symmetry_3
_geom_angle_publ_flag
C2 C1 H1 119.4 . . ?
C2 C1 C6 121.23(17) . . ?
C6 C1 H1 119.4 . . ?
C1 C2 H2 118.7 . . ?
C1 C2 C3 122.66(16) . . ?
C3 C2 H2 118.7 . . ?
C2 C3 H3 107.9 . . ?
C2 C3 C4 112.56(16) . . ?
C4 C3 H3 107.9 . . ?
O1 C3 C2 105.57(14) . . ?
O1 C3 H3 107.9 . . ?
O1 C3 C4 114.71(15) . . ?
C3 C4 H4A 108.7 . . ?
C3 C4 H4B 108.7 . . ?
C3 C4 C5 114.18(14) . . ?
H4A C4 H4B 107.6 . . ?
C5 C4 H4A 108.7 . . ?
C5 C4 H4B 108.7 . . ?
C6 C5 C4 103.52(14) . . ?
C6 C5 C14 113.12(14) . . ?
C14 C5 C4 113.26(14) . . ?
N1 C5 C4 114.64(14) . . ?
N1 C5 C6 102.19(13) . . ?
N1 C5 C14 109.52(14) . . ?
C1 C6 C5 118.46(15) . . ?
C7 C6 C1 125.17(16) . . ?
C7 C6 C5 108.43(14) . . ?
O2 C6 C1 117.72(15) . . ?
O2 C6 C5 114.14(15) . . ?
O2 C6 C7 59.45(12) . . ?
C6 C7 H7 119.8 . . ?
C6 C7 C8 107.96(15) . . ?
C8 C7 H7 119.8 . . ?
O2 C7 C6 59.90(11) . . ?
O2 C7 H7 119.8 . . ?
O2 C7 C8 114.87(16) . . ?
C7 C8 H8A 110.9 . . ?
C7 C8 H8B 110.9 . . ?
H8A C8 H8B 109.0 . . ?
N1 C8 C7 104.11(14) . . ?
N1 C8 H8A 110.9 . . ?
N1 C8 H8B 110.9 . . ?
H10A C10 H10B 107.7 . . ?
C11 C10 H10A 108.9 . . ?
C11 C10 H10B 108.9 . . ?
N1 C10 H10A 108.9 . . ?
N1 C10 H10B 108.9 . . ?
N1 C10 C11 113.26(15) . . ?
C10 C11 H11A 108.6 . . ?
C10 C11 H11B 108.6 . . ?
C10 C11 C12 114.83(15) . . ?
H11A C11 H11B 107.5 . . ?
C12 C11 H11A 108.6 . . ?
C12 C11 H11B 108.6 . . ?
C11 C12 H12A 108.5 . . ?
C11 C12 H12B 108.5 . . ?
H12A C12 H12B 107.5 . . ?
C13 C12 C11 115.06(15) . . ?
C13 C12 H12A 108.5 . . ?
C13 C12 H12B 108.5 . . ?
C14 C13 C12 123.51(16) . . ?
C14 C13 C18 120.04(16) . . ?
C18 C13 C12 116.36(15) . . ?
C13 C14 C5 121.97(16) . . ?
C13 C14 C15 119.76(17) . . ?
C15 C14 C5 118.27(15) . . ?
C14 C15 H15 120.8 . . ?
C16 C15 C14 118.40(17) . . ?
C16 C15 H15 120.8 . . ?
C15 C16 C17 121.99(17) . . ?
C15 C16 O3 128.02(17) . . ?
C17 C16 O3 109.90(16) . . ?
C16 C17 O4 109.82(16) . . ?
C18 C17 C16 121.43(17) . . ?
C18 C17 O4 128.64(17) . . ?
C13 C18 H18 120.8 . . ?
C17 C18 C13 118.30(17) . . ?
C17 C18 H18 120.8 . . ?
H19A C19 H19B 108.5 . . ?
O3 C19 H19A 110.2 . . ?
O3 C19 H19B 110.2 . . ?
O3 C19 O4 107.64(14) . . ?
O4 C19 H19A 110.2 . . ?
O4 C19 H19B 110.2 . . ?
H20A C20 H20B 109.5 . . ?
H20A C20 H20C 109.5 . . ?
H20B C20 H20C 109.5 . . ?
O1 C20 H20A 109.5 . . ?
O1 C20 H20B 109.5 . . ?
O1 C20 H20C 109.5 . . ?
C8 N1 C5 108.53(14) . . ?
C10 N1 C5 117.55(14) . . ?
C10 N1 C8 111.42(14) . . ?
C20 O1 C3 114.38(15) . . ?
C7 O2 C6 60.65(11) . . ?
C16 O3 C19 103.68(14) . . ?
C17 O4 C19 103.80(14) . . ?

loop_
_geom_bond_atom_site_label_1
_geom_bond_atom_site_label_2
_geom_bond_distance
_geom_bond_site_symmetry_2
_geom_bond_publ_flag
C1 H1 0.9500 . ?
C1 C2 1.329(3) . ?
C1 C6 1.479(3) . ?
C2 H2 0.9500 . ?
C2 C3 1.505(3) . ?
C3 H3 1.0000 . ?
C3 C4 1.540(2) . ?
C3 O1 1.430(2) . ?
C4 H4A 0.9900 . ?
C4 H4B 0.9900 . ?
C4 C5 1.551(2) . ?
C5 C6 1.528(2) . ?
C5 C14 1.530(2) . ?
C5 N1 1.493(2) . ?
C6 C7 1.465(3) . ?
C6 O2 1.454(2) . ?
C7 H7 1.0000 . ?
C7 C8 1.496(3) . ?
C7 O2 1.447(2) . ?
C8 H8A 0.9900 . ?
C8 H8B 0.9900 . ?
C8 N1 1.475(2) . ?
C10 H10A 0.9900 . ?
C10 H10B 0.9900 . ?
C10 C11 1.522(3) . ?
C10 N1 1.465(2) . ?
C11 H11A 0.9900 . ?
C11 H11B 0.9900 . ?
C11 C12 1.535(2) . ?
C12 H12A 0.9900 . ?
C12 H12B 0.9900 . ?
C12 C13 1.522(2) . ?
C13 C14 1.410(2) . ?
C13 C18 1.410(3) . ?
C14 C15 1.412(3) . ?
C15 H15 0.9500 . ?
C15 C16 1.367(3) . ?
C16 C17 1.376(3) . ?
C16 O3 1.387(2) . ?
C17 C18 1.376(3) . ?
C17 O4 1.385(2) . ?
C18 H18 0.9500 . ?
C19 H19A 0.9900 . ?
C19 H19B 0.9900 . ?
C19 O3 1.432(2) . ?
C19 O4 1.440(2) . ?
C20 H20A 0.9800 . ?
C20 H20B 0.9800 . ?
C20 H20C 0.9800 . ?
C20 O1 1.417(2) . ?

loop_
_geom_torsion_atom_site_label_1
_geom_torsion_atom_site_label_2
_geom_torsion_atom_site_label_3
_geom_torsion_atom_site_label_4
_geom_torsion
_geom_torsion_site_symmetry_1
_geom_torsion_site_symmetry_2
_geom_torsion_site_symmetry_3
_geom_torsion_site_symmetry_4
_geom_torsion_publ_flag
C1 C2 C3 C4 9.4(3) . . . . ?
C1 C2 C3 O1 -116.5(2) . . . . ?
C1 C6 C7 C8 146.97(18) . . . . ?
C1 C6 C7 O2 -104.17(19) . . . . ?
C1 C6 O2 C7 116.45(18) . . . . ?
C2 C1 C6 C5 19.5(3) . . . . ?
C2 C1 C6 C7 -125.7(2) . . . . ?
C2 C1 C6 O2 163.67(17) . . . . ?
C2 C3 C4 C5 -42.3(2) . . . . ?
C2 C3 O1 C20 -169.16(16) . . . . ?
C3 C4 C5 C6 58.72(18) . . . . ?
C3 C4 C5 C14 -64.16(19) . . . . ?
C3 C4 C5 N1 169.17(15) . . . . ?
C4 C3 O1 C20 66.3(2) . . . . ?
C4 C5 C6 C1 -47.51(19) . . . . ?
C4 C5 C6 C7 103.10(16) . . . . ?
C4 C5 C6 O2 167.14(14) . . . . ?
C4 C5 C14 C13 -66.0(2) . . . . ?
C4 C5 C14 C15 114.90(18) . . . . ?
C4 C5 N1 C8 -82.78(17) . . . . ?
C4 C5 N1 C10 44.7(2) . . . . ?
C5 C6 C7 C8 -1.2(2) . . . . ?
C5 C6 C7 O2 107.69(16) . . . . ?
C5 C6 O2 C7 -97.92(16) . . . . ?
C5 C14 C15 C16 -179.05(16) . . . . ?
C6 C1 C2 C3 2.2(3) . . . . ?
C6 C5 C14 C13 176.59(15) . . . . ?
C6 C5 C14 C15 -2.5(2) . . . . ?
C6 C5 N1 C8 28.45(18) . . . . ?
C6 C5 N1 C10 155.98(15) . . . . ?
C6 C7 C8 N1 18.5(2) . . . . ?
C7 C8 N1 C5 -29.71(19) . . . . ?
C7 C8 N1 C10 -160.66(15) . . . . ?
C8 C7 O2 C6 97.12(17) . . . . ?
C10 C11 C12 C13 74.1(2) . . . . ?
C11 C10 N1 C5 72.0(2) . . . . ?
C11 C10 N1 C8 -161.88(15) . . . . ?
C11 C12 C13 C14 -55.6(2) . . . . ?
C11 C12 C13 C18 121.25(18) . . . . ?
C12 C13 C14 C5 -5.5(3) . . . . ?
C12 C13 C14 C15 173.58(16) . . . . ?
C12 C13 C18 C17 -174.95(15) . . . . ?
C13 C14 C15 C16 1.8(3) . . . . ?
C14 C5 C6 C1 75.5(2) . . . . ?
C14 C5 C6 C7 -133.93(16) . . . . ?
C14 C5 C6 O2 -69.89(18) . . . . ?
C14 C5 N1 C8 148.64(15) . . . . ?
C14 C5 N1 C10 -83.83(19) . . . . ?
C14 C13 C18 C17 2.0(3) . . . . ?
C14 C15 C16 C17 0.6(3) . . . . ?
C14 C15 C16 O3 -175.61(17) . . . . ?
C15 C16 C17 C18 -1.7(3) . . . . ?
C15 C16 C17 O4 -178.19(17) . . . . ?
C15 C16 O3 C19 -168.72(19) . . . . ?
C16 C17 C18 C13 0.4(3) . . . . ?
C16 C17 O4 C19 -12.52(19) . . . . ?
C17 C16 O3 C19 14.7(2) . . . . ?
C18 C13 C14 C5 177.80(16) . . . . ?
C18 C13 C14 C15 -3.1(3) . . . . ?
C18 C17 O4 C19 171.35(19) . . . . ?
N1 C5 C6 C1 -166.89(15) . . . . ?
N1 C5 C6 C7 -16.29(18) . . . . ?
N1 C5 C6 O2 47.75(18) . . . . ?
N1 C5 C14 C13 63.3(2) . . . . ?
N1 C5 C14 C15 -115.76(17) . . . . ?
N1 C10 C11 C12 -64.9(2) . . . . ?
O1 C3 C4 C5 78.4(2) . . . . ?
O2 C6 C7 C8 -108.86(17) . . . . ?
O2 C7 C8 N1 -46.0(2) . . . . ?
O3 C16 C17 C18 175.06(17) . . . . ?
O3 C16 C17 O4 -1.4(2) . . . . ?
O3 C19 O4 C17 21.66(19) . . . . ?
O4 C17 C18 C13 176.15(17) . . . . ?
O4 C19 O3 C16 -22.4(2) . . . . ?
